data_4337185
loop_
_publ_author_name
'Al\'os, Joaqu\'in'
'Bola\~no, Tamara'
'Esteruelas, Miguel A.'
'Oliv\'an, Montserrat'
'O\~nate, Enrique'
'Valencia, Marta'

_publ_section_title
;
 POP-Pincer Ruthenium Complexes: d(6) Counterparts of Osmium d(4) Species.
;
_journal_issue 2
_journal_name_full 'Inorganic chemistry'
_journal_page_first 1195
_journal_page_last 1209
_journal_paper_doi 10.1021/ic402795g
_journal_volume 53
_journal_year 2014
_chemical_formula_sum 'C42 H50 Cl2 O Os P2'
_chemical_formula_weight 893.86
_chemical_name_systematic
; 
 ? 
;
_space_group_IT_number 29
_symmetry_cell_setting orthorhombic
_symmetry_space_group_name_Hall 'P 2c -2ac'
_symmetry_space_group_name_H-M 'P c a 21'
_atom_sites_solution_hydrogens geom
_atom_sites_solution_primary direct
_atom_sites_solution_secondary difmap
_audit_creation_method SHELXL-97
_cell_angle_alpha 90.00
_cell_angle_beta 90.00
_cell_angle_gamma 90.00
_cell_formula_units_Z 4
_cell_length_a 22.2729(12)
_cell_length_b 14.7254(8)
_cell_length_c 11.6178(6)
_cell_measurement_reflns_used 9888
_cell_measurement_temperature 100(2)
_cell_measurement_theta_max 28
_cell_measurement_theta_min 2
_cell_volume 3810.4(4)
_computing_cell_refinement 'SAINT+ v. 7.56a (Bruker AXS, 2008)'
_computing_data_collection 'apex2 v. 7.0 (Bruker AXS, 2009)'
_computing_data_reduction 'SAINT+ v. 7.56a (Bruker AXS, 2008)'
_computing_molecular_graphics 'XP, SHELXTL v. 6.14 (Bruker, 2000)'
_computing_publication_material 'XCIF, SHELXTL v. 6.14 (Bruker, 2000)'
_computing_structure_refinement 'SHELXL-97 (Sheldrick, 1997)'
_computing_structure_solution 'SHELXS-97 (Sheldrick, 1990)'
_diffrn_ambient_temperature 100(2)
_diffrn_detector_area_resol_mean 8.33
_diffrn_measured_fraction_theta_full 0.999
_diffrn_measured_fraction_theta_max 0.962
_diffrn_measurement_device_type 'Bruker APEX DUO system'
_diffrn_measurement_method '\w rotations with narrow frames'
_diffrn_radiation_monochromator graphite
_diffrn_radiation_source 'normal-focus sealed tube'
_diffrn_radiation_type MoK\a
_diffrn_radiation_wavelength 0.71073
_diffrn_reflns_av_R_equivalents 0.0413
_diffrn_reflns_av_sigmaI/netI 0.0412
_diffrn_reflns_limit_h_max 29
_diffrn_reflns_limit_h_min -29
_diffrn_reflns_limit_k_max 19
_diffrn_reflns_limit_k_min -19
_diffrn_reflns_limit_l_max 15
_diffrn_reflns_limit_l_min -15
_diffrn_reflns_number 44778
_diffrn_reflns_theta_full 27.50
_diffrn_reflns_theta_max 28.51
_diffrn_reflns_theta_min 1.38
_diffrn_standards_decay_% 0
_exptl_absorpt_coefficient_mu 3.603
_exptl_absorpt_correction_T_max 0.842
_exptl_absorpt_correction_T_min 0.725
_exptl_absorpt_correction_type multi-scan
_exptl_absorpt_process_details
;
Absorption correction performed with SADABS program. This is based on the
method of Blessing: Blessing, R. H., Acta Crystallogr., Sect. A 1995, 51, 33.

SADABS: Area-Detector Absorption Correction. Bruker-AXS 
within SAINT+ package, v. 6.1 (2000).
;
_exptl_crystal_colour red
_exptl_crystal_density_diffrn 1.558
_exptl_crystal_density_method 'not measured'
_exptl_crystal_description 'irregular block'
_exptl_crystal_F_000 1800
_exptl_crystal_size_max 0.37
_exptl_crystal_size_mid 0.16
_exptl_crystal_size_min 0.05
_refine_diff_density_max 1.403
_refine_diff_density_min -0.917
_refine_diff_density_rms 0.107
_refine_ls_abs_structure_details 'Flack H D (1983), Acta Cryst. A39, 876-881'
_refine_ls_abs_structure_Flack -0.019(7)
_refine_ls_extinction_method none
_refine_ls_goodness_of_fit_ref 1.008
_refine_ls_hydrogen_treatment mixed
_refine_ls_matrix_type full
_refine_ls_number_parameters 443
_refine_ls_number_reflns 9049
_refine_ls_number_restraints 1
_refine_ls_restrained_S_all 1.008
_refine_ls_R_factor_all 0.0377
_refine_ls_R_factor_gt 0.0279
_refine_ls_shift/su_max 0.009
_refine_ls_shift/su_mean 0.001
_refine_ls_structure_factor_coef Fsqd
_refine_ls_weighting_details 'calc w=1/[\s^2^(Fo^2^)+(0.0223P)^2^+3.8935P] where P=(Fo^2^+2Fc^2^)/3'
_refine_ls_weighting_scheme calc
_refine_ls_wR_factor_gt 0.0601
_refine_ls_wR_factor_ref 0.0660
_reflns_number_gt 7640
_reflns_number_total 9049
_reflns_threshold_expression >2sigma(I)
_cod_data_source_file ic402795g_si_001.cif
_cod_data_source_block enrique96
_cod_original_sg_symbol_H-M Pca21
_cod_database_code 4337185

loop_
_symmetry_equiv_pos_as_xyz
'x, y, z'
'-x, -y, z+1/2'
'x+1/2, -y, z'
'-x+1/2, y, z+1/2'

loop_
_atom_site_label
_atom_site_type_symbol
_atom_site_fract_x
_atom_site_fract_y
_atom_site_fract_z
_atom_site_U_iso_or_equiv
_atom_site_adp_type
_atom_site_occupancy
_atom_site_symmetry_multiplicity
_atom_site_calc_flag
_atom_site_refinement_flags
Os Os 0.493352(5) 0.750991(10) 0.81949(5) 0.01221(4) Uani 1 1 d .
Cl1 Cl 0.45575(5) 0.85027(7) 0.67429(9) 0.0195(2) Uani 1 1 d .
Cl2 Cl 0.55504(5) 0.66632(7) 0.94873(10) 0.0227(2) Uani 1 1 d .
P1 P 0.51432(5) 0.64302(7) 0.67691(10) 0.0157(2) Uani 1 1 d .
P2 P 0.49736(5) 0.88053(8) 0.93868(11) 0.0173(2) Uani 1 1 d .
O1 O 0.58278(13) 0.80453(19) 0.7621(2) 0.0166(6) Uani 1 1 d .
C1 C 0.42017(19) 0.7059(3) 0.8689(3) 0.0155(8) Uani 1 1 d .
C2 C 0.36967(19) 0.6760(3) 0.9016(4) 0.0180(9) Uani 1 1 d .
C3 C 0.31509(18) 0.6543(3) 0.9445(4) 0.0177(8) Uani 1 1 d .
C4 C 0.29216(19) 0.7053(3) 1.0467(4) 0.0179(9) Uani 1 1 d .
C5 C 0.23444(19) 0.7414(3) 1.0525(4) 0.0199(10) Uani 1 1 d .
H5 H 0.2081 0.7344 0.9888 0.024 Uiso 1 1 calc R
C6 C 0.2146(2) 0.7875(3) 1.1499(4) 0.0238(10) Uani 1 1 d .
H6 H 0.1753 0.8124 1.1522 0.029 Uiso 1 1 calc R
C7 C 0.2526(2) 0.7966(3) 1.2431(4) 0.0242(10) Uani 1 1 d .
H7 H 0.2392 0.8268 1.3106 0.029 Uiso 1 1 calc R
C8 C 0.3100(2) 0.7619(3) 1.2379(4) 0.0293(11) Uani 1 1 d .
H8 H 0.3363 0.7692 1.3016 0.035 Uiso 1 1 calc R
C9 C 0.3295(2) 0.7166(3) 1.1412(4) 0.0240(10) Uani 1 1 d .
H9 H 0.3691 0.6928 1.1392 0.029 Uiso 1 1 calc R
C10 C 0.27797(19) 0.5812(3) 0.8959(4) 0.0178(9) Uani 1 1 d .
C11 C 0.22855(18) 0.5448(3) 0.9548(4) 0.0200(9) Uani 1 1 d .
H11 H 0.2180 0.5688 1.0280 0.024 Uiso 1 1 calc R
C12 C 0.1950(2) 0.4753(3) 0.9089(4) 0.0236(10) Uani 1 1 d .
H12 H 0.1613 0.4525 0.9498 0.028 Uiso 1 1 calc R
C13 C 0.2103(2) 0.4383(3) 0.8021(4) 0.0260(11) Uani 1 1 d .
H13 H 0.1871 0.3904 0.7702 0.031 Uiso 1 1 calc R
C14 C 0.2592(2) 0.4715(3) 0.7436(4) 0.0278(10) Uani 1 1 d .
H14 H 0.2701 0.4456 0.6717 0.033 Uiso 1 1 calc R
C15 C 0.2927(2) 0.5423(3) 0.7882(4) 0.0254(10) Uani 1 1 d .
H15 H 0.3260 0.5651 0.7460 0.030 Uiso 1 1 calc R
C16 C 0.61637(18) 0.7562(2) 0.6800(4) 0.0147(8) Uani 1 1 d .
C17 C 0.58931(19) 0.6798(3) 0.6316(4) 0.0168(8) Uani 1 1 d .
C18 C 0.6203(2) 0.6338(3) 0.5464(4) 0.0206(9) Uani 1 1 d .
H18 H 0.6021 0.5826 0.5109 0.025 Uiso 1 1 calc R
C19 C 0.6766(2) 0.6601(3) 0.5118(4) 0.0239(10) Uani 1 1 d .
H19 H 0.6970 0.6282 0.4525 0.029 Uiso 1 1 calc R
C20 C 0.7031(2) 0.7340(3) 0.5650(4) 0.0210(10) Uani 1 1 d .
H20 H 0.7427 0.7507 0.5435 0.025 Uiso 1 1 calc R
C21 C 0.67355(19) 0.7849(3) 0.6490(4) 0.0173(9) Uani 1 1 d .
C22 C 0.70593(19) 0.8639(3) 0.7065(4) 0.0200(9) Uani 1 1 d .
C23 C 0.7576(2) 0.8261(3) 0.7794(4) 0.0307(11) Uani 1 1 d .
H23A H 0.7784 0.8763 0.8180 0.046 Uiso 1 1 calc R
H23B H 0.7860 0.7938 0.7296 0.046 Uiso 1 1 calc R
H23C H 0.7416 0.7842 0.8373 0.046 Uiso 1 1 calc R
C24 C 0.7316(2) 0.9286(3) 0.6142(4) 0.0267(10) Uani 1 1 d .
H24A H 0.6989 0.9506 0.5651 0.040 Uiso 1 1 calc R
H24B H 0.7610 0.8960 0.5670 0.040 Uiso 1 1 calc R
H24C H 0.7511 0.9803 0.6519 0.040 Uiso 1 1 calc R
C25 C 0.66293(19) 0.9152(3) 0.7837(4) 0.0192(9) Uani 1 1 d .
C26 C 0.68170(19) 0.9953(3) 0.8364(4) 0.0257(10) Uani 1 1 d .
H26 H 0.7206 1.0180 0.8192 0.031 Uiso 1 1 calc R
C27 C 0.6463(2) 1.0426(3) 0.9119(4) 0.0296(11) Uani 1 1 d .
H27 H 0.6607 1.0970 0.9463 0.036 Uiso 1 1 calc R
C28 C 0.5896(2) 1.0107(3) 0.9375(4) 0.0249(10) Uani 1 1 d .
H28 H 0.5651 1.0434 0.9901 0.030 Uiso 1 1 calc R
C29 C 0.5676(2) 0.9314(3) 0.8877(4) 0.0203(9) Uani 1 1 d .
C30 C 0.60557(17) 0.8851(2) 0.8106(4) 0.0182(8) Uani 1 1 d .
C31 C 0.52260(19) 0.5249(3) 0.7299(4) 0.0194(9) Uani 1 1 d .
H31 H 0.5449 0.5293 0.8044 0.023 Uiso 1 1 calc R
C32 C 0.4604(2) 0.4860(3) 0.7601(4) 0.0276(11) Uani 1 1 d .
H32A H 0.4395 0.4684 0.6893 0.041 Uiso 1 1 calc R
H32B H 0.4369 0.5322 0.8007 0.041 Uiso 1 1 calc R
H32C H 0.4652 0.4326 0.8097 0.041 Uiso 1 1 calc R
C33 C 0.5572(2) 0.4571(3) 0.6567(5) 0.0314(12) Uani 1 1 d .
H33A H 0.5572 0.3977 0.6948 0.047 Uiso 1 1 calc R
H33B H 0.5987 0.4782 0.6471 0.047 Uiso 1 1 calc R
H33C H 0.5381 0.4518 0.5811 0.047 Uiso 1 1 calc R
C34 C 0.4743(2) 0.6329(3) 0.5373(4) 0.0185(9) Uani 1 1 d .
H34 H 0.4861 0.5734 0.5026 0.022 Uiso 1 1 calc R
C35 C 0.4062(2) 0.6302(3) 0.5560(4) 0.0298(11) Uani 1 1 d .
H35A H 0.3934 0.6851 0.5968 0.045 Uiso 1 1 calc R
H35B H 0.3957 0.5766 0.6018 0.045 Uiso 1 1 calc R
H35C H 0.3858 0.6271 0.4813 0.045 Uiso 1 1 calc R
C36 C 0.4888(2) 0.7070(3) 0.4484(4) 0.0248(10) Uani 1 1 d .
H36A H 0.4693 0.6923 0.3751 0.037 Uiso 1 1 calc R
H36B H 0.5324 0.7104 0.4372 0.037 Uiso 1 1 calc R
H36C H 0.4739 0.7657 0.4762 0.037 Uiso 1 1 calc R
C37 C 0.43751(19) 0.9661(3) 0.9092(4) 0.0213(9) Uani 1 1 d .
H37 H 0.4449 0.9881 0.8290 0.026 Uiso 1 1 calc R
C38 C 0.3753(2) 0.9223(3) 0.9071(4) 0.0283(11) Uani 1 1 d .
H38A H 0.3649 0.9015 0.9847 0.043 Uiso 1 1 calc R
H38B H 0.3756 0.8703 0.8544 0.043 Uiso 1 1 calc R
H38C H 0.3456 0.9668 0.8810 0.043 Uiso 1 1 calc R
C39 C 0.4362(2) 1.0511(3) 0.9846(5) 0.0334(12) Uani 1 1 d .
H39A H 0.4046 1.0921 0.9574 0.050 Uiso 1 1 calc R
H39B H 0.4751 1.0820 0.9802 0.050 Uiso 1 1 calc R
H39C H 0.4281 1.0338 1.0645 0.050 Uiso 1 1 calc R
C40 C 0.5093(2) 0.8848(3) 1.0959(4) 0.0245(10) Uani 1 1 d .
H40 H 0.5073 0.9501 1.1193 0.029 Uiso 1 1 calc R
C41 C 0.5699(2) 0.8482(4) 1.1361(4) 0.0335(12) Uani 1 1 d .
H41A H 0.5733 0.8551 1.2197 0.050 Uiso 1 1 calc R
H41B H 0.6023 0.8821 1.0984 0.050 Uiso 1 1 calc R
H41C H 0.5731 0.7837 1.1159 0.050 Uiso 1 1 calc R
C42 C 0.4591(3) 0.8367(4) 1.1566(5) 0.0406(13) Uani 1 1 d .
H42A H 0.4593 0.7724 1.1349 0.061 Uiso 1 1 calc R
H42B H 0.4207 0.8640 1.1346 0.061 Uiso 1 1 calc R
H42C H 0.4646 0.8422 1.2400 0.061 Uiso 1 1 calc R

loop_
_atom_site_aniso_label
_atom_site_aniso_U_11
_atom_site_aniso_U_22
_atom_site_aniso_U_33
_atom_site_aniso_U_23
_atom_site_aniso_U_13
_atom_site_aniso_U_12
Os 0.01178(7) 0.01225(6) 0.01261(7) -0.00025(6) 0.00054(19) -0.00037(6)
Cl1 0.0229(5) 0.0179(4) 0.0175(5) 0.0018(4) -0.0005(4) 0.0021(4)
Cl2 0.0233(6) 0.0242(5) 0.0207(5) 0.0010(4) -0.0029(5) 0.0041(4)
P1 0.0142(5) 0.0154(5) 0.0175(6) -0.0009(4) -0.0007(5) -0.0002(4)
P2 0.0166(6) 0.0187(5) 0.0166(5) -0.0028(5) 0.0010(4) -0.0017(4)
O1 0.0154(15) 0.0167(15) 0.0176(15) -0.0034(12) 0.0030(12) -0.0024(11)
C1 0.021(2) 0.013(2) 0.0120(18) 0.0002(16) 0.0002(16) 0.0025(16)
C2 0.023(2) 0.014(2) 0.017(2) -0.0012(16) -0.0023(17) 0.0034(16)
C3 0.017(2) 0.017(2) 0.019(2) 0.0018(18) 0.0016(17) 0.0005(16)
C4 0.015(2) 0.016(2) 0.022(2) -0.0012(18) 0.0036(18) -0.0039(17)
C5 0.018(3) 0.020(2) 0.022(2) -0.0018(17) -0.0016(19) -0.0022(16)
C6 0.022(2) 0.017(2) 0.033(3) -0.0008(19) 0.006(2) 0.0011(18)
C7 0.028(3) 0.020(2) 0.024(2) -0.0040(18) 0.006(2) -0.0016(19)
C8 0.031(3) 0.036(3) 0.022(2) -0.004(2) -0.003(2) -0.003(2)
C9 0.020(2) 0.026(2) 0.026(2) 0.0007(19) -0.0018(18) 0.0000(19)
C10 0.020(2) 0.013(2) 0.020(2) 0.0018(17) -0.0036(17) 0.0024(16)
C11 0.018(2) 0.020(2) 0.022(2) 0.0008(18) 0.0023(18) 0.0021(17)
C12 0.016(2) 0.022(2) 0.033(3) 0.0019(19) 0.0014(19) -0.0017(17)
C13 0.025(2) 0.019(2) 0.033(3) -0.006(2) -0.013(2) -0.0064(17)
C14 0.035(3) 0.027(2) 0.021(2) -0.002(2) 0.000(2) -0.004(2)
C15 0.024(2) 0.026(2) 0.026(3) 0.0014(19) 0.0058(18) -0.0062(19)
C16 0.0111(19) 0.017(2) 0.016(2) 0.0005(17) 0.0009(15) 0.0033(15)
C17 0.016(2) 0.019(2) 0.016(2) 0.0021(16) 0.0008(16) 0.0009(16)
C18 0.021(2) 0.021(2) 0.021(2) -0.0022(18) -0.0020(18) -0.0011(17)
C19 0.024(2) 0.031(3) 0.018(2) -0.0026(19) 0.0043(18) 0.0031(19)
C20 0.016(2) 0.031(3) 0.016(2) 0.0018(18) 0.0062(17) 0.0032(18)
C21 0.018(2) 0.018(2) 0.015(2) 0.0041(16) 0.0002(16) 0.0021(17)
C22 0.016(2) 0.022(2) 0.022(2) 0.0041(18) 0.0034(17) -0.0027(17)
C23 0.025(3) 0.039(3) 0.028(2) -0.005(2) -0.003(2) -0.001(2)
C24 0.031(3) 0.024(2) 0.025(3) 0.002(2) 0.006(2) -0.006(2)
C25 0.019(2) 0.019(2) 0.019(2) 0.0019(16) -0.0004(16) -0.0040(17)
C26 0.020(2) 0.026(2) 0.031(3) -0.002(2) 0.001(2) -0.0076(17)
C27 0.031(3) 0.024(2) 0.033(3) -0.010(2) 0.002(2) -0.008(2)
C28 0.027(2) 0.022(2) 0.025(2) -0.008(2) 0.004(2) -0.0040(18)
C29 0.020(2) 0.018(2) 0.022(2) 0.0008(18) -0.0002(17) -0.0014(17)
C30 0.0212(19) 0.0149(18) 0.018(2) -0.0026(19) -0.004(2) -0.0023(14)
C31 0.021(2) 0.014(2) 0.024(2) -0.0004(17) 0.0009(19) 0.0033(17)
C32 0.029(3) 0.020(2) 0.034(3) 0.007(2) 0.007(2) 0.0010(19)
C33 0.035(3) 0.018(2) 0.042(3) -0.003(2) 0.010(2) 0.007(2)
C34 0.018(2) 0.019(2) 0.019(2) -0.0027(17) -0.0047(18) -0.0009(17)
C35 0.023(3) 0.041(3) 0.025(3) 0.000(2) -0.004(2) -0.002(2)
C36 0.031(3) 0.023(2) 0.020(2) -0.002(2) -0.001(2) 0.0025(18)
C37 0.018(2) 0.021(2) 0.025(2) -0.0023(18) -0.0022(18) 0.0022(17)
C38 0.021(2) 0.024(2) 0.040(3) -0.010(2) 0.001(2) 0.0038(19)
C39 0.028(3) 0.026(3) 0.046(3) -0.014(2) -0.006(2) 0.003(2)
C40 0.030(3) 0.026(2) 0.018(2) -0.0009(19) 0.0024(19) -0.0005(19)
C41 0.037(3) 0.041(3) 0.022(2) -0.006(2) -0.008(2) 0.003(2)
C42 0.045(3) 0.049(3) 0.028(3) 0.006(3) 0.009(3) -0.003(3)

loop_
_atom_type_symbol
_atom_type_description
_atom_type_scat_dispersion_real
_atom_type_scat_dispersion_imag
_atom_type_scat_source
C C 0.0033 0.0016 'International Tables Vol C Tables 4.2.6.8 and 6.1.1.4'
H H 0.0000 0.0000 'International Tables Vol C Tables 4.2.6.8 and 6.1.1.4'
O O 0.0106 0.0060 'International Tables Vol C Tables 4.2.6.8 and 6.1.1.4'
P P 0.1023 0.0942 'International Tables Vol C Tables 4.2.6.8 and 6.1.1.4'
Cl Cl 0.1484 0.1585 'International Tables Vol C Tables 4.2.6.8 and 6.1.1.4'
Os Os -1.2165 7.6030 'International Tables Vol C Tables 4.2.6.8 and 6.1.1.4'

loop_
_geom_angle_atom_site_label_1
_geom_angle_atom_site_label_2
_geom_angle_atom_site_label_3
_geom_angle
C1 Os O1 179.07(16)
C1 Os P1 98.70(13)
O1 Os P1 81.45(8)
C1 Os P2 98.13(13)
O1 Os P2 81.76(8)
P1 Os P2 162.98(4)
C1 Os Cl1 97.47(13)
O1 Os Cl1 83.45(8)
P1 Os Cl1 89.19(4)
P2 Os Cl1 86.15(4)
C1 Os Cl2 97.16(13)
O1 Os Cl2 81.93(8)
P1 Os Cl2 88.60(4)
P2 Os Cl2 91.80(4)
Cl1 Os Cl2 165.38(4)
C17 P1 C31 106.36(19)
C17 P1 C34 102.1(2)
C31 P1 C34 105.2(2)
C17 P1 Os 100.63(14)
C31 P1 Os 114.93(15)
C34 P1 Os 125.19(15)
C29 P2 C40 100.6(2)
C29 P2 C37 105.9(2)
C40 P2 C37 105.1(2)
C29 P2 Os 99.95(14)
C40 P2 Os 127.86(17)
C37 P2 Os 114.29(14)
C16 O1 C30 120.4(3)
C16 O1 Os 119.7(2)
C30 O1 Os 119.8(2)
C2 C1 Os 179.1(4)
C1 C2 C3 172.4(4)
C2 C3 C10 122.5(4)
C2 C3 C4 118.8(4)
C10 C3 C4 118.8(4)
C9 C4 C5 118.0(4)
C9 C4 C3 119.0(4)
C5 C4 C3 123.1(4)
C6 C5 C4 121.2(4)
C6 C5 H5 119.4
C4 C5 H5 119.4
C7 C6 C5 119.4(4)
C7 C6 H6 120.3
C5 C6 H6 120.3
C8 C7 C6 119.9(4)
C8 C7 H7 120.1
C6 C7 H7 120.1
C7 C8 C9 120.5(5)
C7 C8 H8 119.7
C9 C8 H8 119.7
C8 C9 C4 121.0(4)
C8 C9 H9 119.5
C4 C9 H9 119.5
C11 C10 C15 117.3(4)
C11 C10 C3 122.2(4)
C15 C10 C3 120.4(4)
C12 C11 C10 121.5(4)
C12 C11 H11 119.3
C10 C11 H11 119.3
C11 C12 C13 120.1(4)
C11 C12 H12 120.0
C13 C12 H12 120.0
C14 C13 C12 119.6(4)
C14 C13 H13 120.2
C12 C13 H13 120.2
C13 C14 C15 120.7(4)
C13 C14 H14 119.7
C15 C14 H14 119.7
C14 C15 C10 120.8(4)
C14 C15 H15 119.6
C10 C15 H15 119.6
C21 C16 C17 122.5(4)
C21 C16 O1 120.6(4)
C17 C16 O1 116.9(4)
C18 C17 C16 117.9(4)
C18 C17 P1 121.1(3)
C16 C17 P1 121.1(3)
C19 C18 C17 121.9(4)
C19 C18 H18 119.1
C17 C18 H18 119.1
C18 C19 C20 118.7(4)
C18 C19 H19 120.6
C20 C19 H19 120.6
C19 C20 C21 122.3(4)
C19 C20 H20 118.9
C21 C20 H20 118.9
C16 C21 C20 116.7(4)
C16 C21 C22 123.5(4)
C20 C21 C22 119.6(4)
C25 C22 C21 110.0(3)
C25 C22 C23 109.2(4)
C21 C22 C23 108.8(4)
C25 C22 C24 109.7(4)
C21 C22 C24 110.0(4)
C23 C22 C24 109.2(4)
C22 C23 H23A 109.5
C22 C23 H23B 109.5
H23A C23 H23B 109.5
C22 C23 H23C 109.5
H23A C23 H23C 109.5
H23B C23 H23C 109.5
C22 C24 H24A 109.5
C22 C24 H24B 109.5
H24A C24 H24B 109.5
C22 C24 H24C 109.5
H24A C24 H24C 109.5
H24B C24 H24C 109.5
C26 C25 C30 116.7(4)
C26 C25 C22 119.5(4)
C30 C25 C22 123.7(4)
C27 C26 C25 122.6(4)
C27 C26 H26 118.7
C25 C26 H26 118.7
C26 C27 C28 119.4(4)
C26 C27 H27 120.3
C28 C27 H27 120.3
C27 C28 C29 121.2(4)
C27 C28 H28 119.4
C29 C28 H28 119.4
C28 C29 C30 117.3(4)
C28 C29 P2 120.6(3)
C30 C29 P2 121.4(3)
C25 C30 C29 122.7(4)
C25 C30 O1 120.8(4)
C29 C30 O1 116.5(3)
C33 C31 C32 109.9(4)
C33 C31 P1 118.7(3)
C32 C31 P1 109.6(3)
C33 C31 H31 106.0
C32 C31 H31 106.0
P1 C31 H31 106.0
C31 C32 H32A 109.5
C31 C32 H32B 109.5
H32A C32 H32B 109.5
C31 C32 H32C 109.5
H32A C32 H32C 109.5
H32B C32 H32C 109.5
C31 C33 H33A 109.5
C31 C33 H33B 109.5
H33A C33 H33B 109.5
C31 C33 H33C 109.5
H33A C33 H33C 109.5
H33B C33 H33C 109.5
C35 C34 C36 108.8(4)
C35 C34 P1 110.7(3)
C36 C34 P1 115.4(3)
C35 C34 H34 107.2
C36 C34 H34 107.2
P1 C34 H34 107.2
C34 C35 H35A 109.5
C34 C35 H35B 109.5
H35A C35 H35B 109.5
C34 C35 H35C 109.5
H35A C35 H35C 109.5
H35B C35 H35C 109.5
C34 C36 H36A 109.5
C34 C36 H36B 109.5
H36A C36 H36B 109.5
C34 C36 H36C 109.5
H36A C36 H36C 109.5
H36B C36 H36C 109.5
C38 C37 C39 109.7(4)
C38 C37 P2 111.4(3)
C39 C37 P2 117.5(3)
C38 C37 H37 105.8
C39 C37 H37 105.8
P2 C37 H37 105.8
C37 C38 H38A 109.5
C37 C38 H38B 109.5
H38A C38 H38B 109.5
C37 C38 H38C 109.5
H38A C38 H38C 109.5
H38B C38 H38C 109.5
C37 C39 H39A 109.5
C37 C39 H39B 109.5
H39A C39 H39B 109.5
C37 C39 H39C 109.5
H39A C39 H39C 109.5
H39B C39 H39C 109.5
C42 C40 C41 110.4(4)
C42 C40 P2 110.0(3)
C41 C40 P2 114.6(3)
C42 C40 H40 107.2
C41 C40 H40 107.2
P2 C40 H40 107.2
C40 C41 H41A 109.5
C40 C41 H41B 109.5
H41A C41 H41B 109.5
C40 C41 H41C 109.5
H41A C41 H41C 109.5
H41B C41 H41C 109.5
C40 C42 H42A 109.5
C40 C42 H42B 109.5
H42A C42 H42B 109.5
C40 C42 H42C 109.5
H42A C42 H42C 109.5
H42B C42 H42C 109.5

loop_
_geom_bond_atom_site_label_1
_geom_bond_atom_site_label_2
_geom_bond_distance
Os C1 1.851(4)
Os O1 2.244(3)
Os P1 2.3431(12)
Os P2 2.3587(12)
Os Cl1 2.3842(11)
Os Cl2 2.3868(12)
P1 C17 1.833(4)
P1 C31 1.855(4)
P1 C34 1.857(4)
P2 C29 1.833(5)
P2 C40 1.847(5)
P2 C37 1.866(4)
O1 C16 1.405(5)
O1 C30 1.408(4)
C1 C2 1.267(6)
C2 C3 1.352(6)
C3 C10 1.471(6)
C3 C4 1.494(6)
C4 C9 1.387(6)
C4 C5 1.393(6)
C5 C6 1.390(6)
C5 H5 0.9500
C6 C7 1.381(7)
C6 H6 0.9500
C7 C8 1.376(7)
C7 H7 0.9500
C8 C9 1.377(7)
C8 H8 0.9500
C9 H9 0.9500
C10 C11 1.402(6)
C10 C15 1.415(6)
C11 C12 1.375(6)
C11 H11 0.9500
C12 C13 1.397(6)
C12 H12 0.9500
C13 C14 1.373(7)
C13 H13 0.9500
C14 C15 1.382(6)
C14 H14 0.9500
C15 H15 0.9500
C16 C21 1.389(6)
C16 C17 1.395(6)
C17 C18 1.383(6)
C18 C19 1.372(6)
C18 H18 0.9500
C19 C20 1.383(6)
C19 H19 0.9500
C20 C21 1.395(6)
C20 H20 0.9500
C21 C22 1.523(6)
C22 C25 1.515(6)
C22 C23 1.534(6)
C22 C24 1.545(6)
C23 H23A 0.9800
C23 H23B 0.9800
C23 H23C 0.9800
C24 H24A 0.9800
C24 H24B 0.9800
C24 H24C 0.9800
C25 C26 1.392(6)
C25 C30 1.388(5)
C26 C27 1.370(6)
C26 H26 0.9500
C27 C28 1.380(6)
C27 H27 0.9500
C28 C29 1.392(6)
C28 H28 0.9500
C29 C30 1.408(6)
C31 C33 1.521(6)
C31 C32 1.539(6)
C31 H31 1.0000
C32 H32A 0.9800
C32 H32B 0.9800
C32 H32C 0.9800
C33 H33A 0.9800
C33 H33B 0.9800
C33 H33C 0.9800
C34 C35 1.533(6)
C34 C36 1.537(6)
C34 H34 1.0000
C35 H35A 0.9800
C35 H35B 0.9800
C35 H35C 0.9800
C36 H36A 0.9800
C36 H36B 0.9800
C36 H36C 0.9800
C37 C38 1.528(6)
C37 C39 1.528(6)
C37 H37 1.0000
C38 H38A 0.9800
C38 H38B 0.9800
C38 H38C 0.9800
C39 H39A 0.9800
C39 H39B 0.9800
C39 H39C 0.9800
C40 C42 1.499(7)
C40 C41 1.528(7)
C40 H40 1.0000
C41 H41A 0.9800
C41 H41B 0.9800
C41 H41C 0.9800
C42 H42A 0.9800
C42 H42B 0.9800
C42 H42C 0.9800
